data_2211241
loop_
_publ_author_name
'Xu, Jun'
'Bao, Feng-Yu'

_publ_section_title
;
 <i>N</i>,<i>N</i>'-Bis(2,6-dichlorobenzylidene)-<i>p</i>-phenylenediamine
;
_journal_coeditor_code XU2140
_journal_issue 11
_journal_name_full 'Acta Crystallographica Section E'
_journal_page_first o5186
_journal_page_last o5187
_journal_paper_doi 10.1107/S160053680604267X
_journal_volume 62
_journal_year 2006
_chemical_formula_iupac 'C20 H12 Cl4 N2'
_chemical_formula_moiety 'C20 H12 Cl4 N2'
_chemical_formula_sum 'C20 H12 Cl4 N2'
_chemical_formula_weight 422.12
_chemical_name_systematic
;
N,N'-Bis(2,6-dichlorobenzylidene)-p-phenylenediamine
;
_space_group_IT_number 14
_symmetry_cell_setting monoclinic
_symmetry_space_group_name_Hall '-P 2yn'
_symmetry_space_group_name_H-M 'P 1 21/n 1'
_atom_sites_solution_hydrogens geom
_atom_sites_solution_primary direct
_atom_sites_solution_secondary difmap
_cell_angle_alpha 90.00
_cell_angle_beta 92.086(4)
_cell_angle_gamma 90.00
_cell_formula_units_Z 2
_cell_length_a 4.1871(15)
_cell_length_b 14.709(5)
_cell_length_c 15.702(6)
_cell_measurement_reflns_used 3235
_cell_measurement_temperature 298(2)
_cell_measurement_theta_max 25.6
_cell_measurement_theta_min 2.5
_cell_volume 966.4(6)
_computing_cell_refinement 'SAINT (Bruker, 1998)'
_computing_data_collection 'SMART (Bruker, 1998)'
_computing_data_reduction SAINT
_computing_molecular_graphics 'SHELXTL (Sheldrick, 1997b)'
_computing_publication_material SHELXTL
_computing_structure_refinement 'SHELXL97 (Sheldrick, 1997a)'
_computing_structure_solution 'SHELXS97 (Sheldrick, 1997a)'
_diffrn_ambient_temperature 298(2)
_diffrn_measured_fraction_theta_full 1.00
_diffrn_measured_fraction_theta_max 1.00
_diffrn_measurement_device_type 'Bruker SMART CCD area-detector'
_diffrn_measurement_method \w
_diffrn_radiation_monochromator graphite
_diffrn_radiation_source 'fine-focus sealed tube'
_diffrn_radiation_type MoK\a
_diffrn_radiation_wavelength 0.71073
_diffrn_reflns_av_R_equivalents 0.016
_diffrn_reflns_av_sigmaI/netI 0.013
_diffrn_reflns_limit_h_max 5
_diffrn_reflns_limit_h_min -5
_diffrn_reflns_limit_k_max 18
_diffrn_reflns_limit_k_min -18
_diffrn_reflns_limit_l_max 19
_diffrn_reflns_limit_l_min -19
_diffrn_reflns_number 7551
_diffrn_reflns_theta_full 26.5
_diffrn_reflns_theta_max 26.5
_diffrn_reflns_theta_min 2.6
_diffrn_standards_number 0
_exptl_absorpt_coefficient_mu 0.619
_exptl_absorpt_correction_T_max 0.870
_exptl_absorpt_correction_T_min 0.827
_exptl_absorpt_correction_type multi-scan
_exptl_absorpt_process_details '(SADABS; Sheldrick, 1996)'
_exptl_crystal_colour colorless
_exptl_crystal_density_diffrn 1.451
_exptl_crystal_density_method 'not measured'
_exptl_crystal_description block
_exptl_crystal_F_000 428
_exptl_crystal_size_max 0.32
_exptl_crystal_size_mid 0.27
_exptl_crystal_size_min 0.23
_refine_diff_density_max 0.27
_refine_diff_density_min -0.37
_refine_ls_extinction_method none
_refine_ls_goodness_of_fit_ref 1.042
_refine_ls_hydrogen_treatment constr
_refine_ls_matrix_type full
_refine_ls_number_parameters 118
_refine_ls_number_reflns 2000
_refine_ls_number_restraints 0
_refine_ls_restrained_S_all 1.042
_refine_ls_R_factor_all 0.047
_refine_ls_R_factor_gt 0.038
_refine_ls_shift/su_max 0.000
_refine_ls_shift/su_mean 0.000
_refine_ls_structure_factor_coef Fsqd
_refine_ls_weighting_details 'calc w=1/[\s^2^(Fo^2^)+(0.0527P)^2^+0.2744P] where P=(Fo^2^+2Fc^2^)/3'
_refine_ls_weighting_scheme calc
_refine_ls_wR_factor_gt 0.100
_refine_ls_wR_factor_ref 0.109
_reflns_number_gt 1621
_reflns_number_total 2000
_reflns_threshold_expression I>2\s(I)
_cod_data_source_file xu2140.cif
_cod_data_source_block I
_cod_original_sg_symbol_H-M 'P 21/n'
_cod_database_code 2211241
_cod_database_fobs_code 2211241

loop_
_symmetry_equiv_pos_as_xyz
'x, y, z'
'-x+1/2, y+1/2, -z+1/2'
'-x, -y, -z'
'x-1/2, -y-1/2, z-1/2'

loop_
_atom_site_type_symbol
_atom_site_label
_atom_site_fract_x
_atom_site_fract_y
_atom_site_fract_z
_atom_site_U_iso_or_equiv
_atom_site_adp_type
_atom_site_calc_flag
_atom_site_refinement_flags
_atom_site_occupancy
Cl Cl1 0.15728(15) 0.52119(4) 0.14416(4) 0.0787(2) Uani d . 1
Cl Cl2 0.75957(17) 0.22017(4) 0.26977(5) 0.0884(2) Uani d . 1
N N1 0.6196(4) 0.41795(12) 0.34204(10) 0.0586(4) Uani d . 1
C C1 0.4607(4) 0.36966(13) 0.20164(11) 0.0513(4) Uani d . 1
C C2 0.3515(4) 0.41783(14) 0.12970(12) 0.0571(5) Uani d . 1
C C3 0.4008(6) 0.38875(17) 0.04744(14) 0.0713(6) Uani d . 1
H H3 0.3244 0.4226 0.0010 0.086 Uiso calc R 1
C C4 0.5636(6) 0.30956(18) 0.03546(15) 0.0799(7) Uani d . 1
H H4 0.6012 0.2900 -0.0196 0.096 Uiso calc R 1
C C5 0.6724(6) 0.25858(17) 0.10377(16) 0.0758(7) Uani d . 1
H H5 0.7798 0.2043 0.0950 0.091 Uiso calc R 1
C C6 0.6215(5) 0.28833(13) 0.18589(13) 0.0600(5) Uani d . 1
C C7 0.4004(4) 0.40597(13) 0.28761(12) 0.0531(4) Uani d . 1
H H7 0.1920 0.4202 0.3013 0.064 Uiso calc R 1
C C8 0.5495(4) 0.46008(13) 0.42088(11) 0.0502(4) Uani d . 1
C C9 0.6874(5) 0.42349(14) 0.49465(13) 0.0603(5) Uani d . 1
H H9 0.8160 0.3722 0.4913 0.072 Uiso calc R 1
C C10 0.3634(5) 0.53778(14) 0.42701(12) 0.0578(5) Uani d . 1
H H10 0.2724 0.5639 0.3779 0.069 Uiso calc R 1

loop_
_atom_site_aniso_label
_atom_site_aniso_U_11
_atom_site_aniso_U_22
_atom_site_aniso_U_33
_atom_site_aniso_U_12
_atom_site_aniso_U_13
_atom_site_aniso_U_23
Cl1 0.0823(4) 0.0722(4) 0.0810(4) 0.0102(3) -0.0069(3) 0.0070(3)
Cl2 0.0970(5) 0.0662(4) 0.1014(5) 0.0127(3) -0.0067(4) 0.0101(3)
N1 0.0485(8) 0.0720(11) 0.0555(9) -0.0036(7) 0.0041(7) -0.0045(8)
C1 0.0420(8) 0.0562(10) 0.0558(10) -0.0103(7) 0.0034(7) -0.0025(8)
C2 0.0537(10) 0.0594(11) 0.0580(11) -0.0126(8) -0.0008(8) -0.0017(8)
C3 0.0810(14) 0.0761(14) 0.0563(12) -0.0232(12) -0.0032(10) -0.0022(10)
C4 0.0945(17) 0.0822(16) 0.0636(13) -0.0255(13) 0.0120(12) -0.0198(12)
C5 0.0751(14) 0.0631(13) 0.0899(17) -0.0093(11) 0.0125(12) -0.0242(12)
C6 0.0545(10) 0.0565(11) 0.0691(12) -0.0083(8) 0.0029(9) -0.0047(9)
C7 0.0416(9) 0.0624(11) 0.0555(10) -0.0046(8) 0.0057(7) -0.0007(8)
C8 0.0414(8) 0.0596(10) 0.0498(9) -0.0064(7) 0.0046(7) 0.0009(8)
C9 0.0629(11) 0.0584(11) 0.0594(11) 0.0112(9) -0.0007(9) 0.0024(9)
C10 0.0600(11) 0.0624(11) 0.0505(10) 0.0036(9) -0.0039(8) 0.0108(8)

loop_
_atom_type_symbol
_atom_type_description
_atom_type_scat_dispersion_real
_atom_type_scat_dispersion_imag
_atom_type_scat_source
C C 0.0033 0.0016 'International Tables Vol C Tables 4.2.6.8 and 6.1.1.4'
H H 0.0000 0.0000 'International Tables Vol C Tables 4.2.6.8 and 6.1.1.4'
N N 0.0061 0.0033 'International Tables Vol C Tables 4.2.6.8 and 6.1.1.4'
Cl Cl 0.1484 0.1585 'International Tables Vol C Tables 4.2.6.8 and 6.1.1.4'

loop_
_geom_angle_atom_site_label_1
_geom_angle_atom_site_label_2
_geom_angle_atom_site_label_3
_geom_angle_site_symmetry_1
_geom_angle
C7 N1 C8 . 119.23(16)
C2 C1 C6 . 115.88(18)
C2 C1 C7 . 119.50(17)
C6 C1 C7 . 124.62(18)
C3 C2 C1 . 122.9(2)
C3 C2 Cl1 . 118.52(17)
C1 C2 Cl1 . 118.55(15)
C4 C3 C2 . 119.0(2)
C4 C3 H3 . 120.5
C2 C3 H3 . 120.5
C3 C4 C5 . 120.7(2)
C3 C4 H4 . 119.6
C5 C4 H4 . 119.6
C4 C5 C6 . 119.8(2)
C4 C5 H5 . 120.1
C6 C5 H5 . 120.1
C5 C6 C1 . 121.7(2)
C5 C6 Cl2 . 117.71(18)
C1 C6 Cl2 . 120.56(16)
N1 C7 C1 . 122.06(16)
N1 C7 H7 . 119.0
C1 C7 H7 . 119.0
C9 C8 C10 . 118.69(17)
C9 C8 N1 . 117.71(17)
C10 C8 N1 . 123.53(17)
C10 C9 C8 3_666 120.83(18)
C10 C9 H9 3_666 119.6
C8 C9 H9 . 119.6
C9 C10 C8 3_666 120.47(17)
C9 C10 H10 3_666 119.8
C8 C10 H10 . 119.8

loop_
_geom_bond_atom_site_label_1
_geom_bond_atom_site_label_2
_geom_bond_site_symmetry_2
_geom_bond_distance
Cl1 C2 . 1.743(2)
Cl2 C6 . 1.737(2)
N1 C7 . 1.244(2)
N1 C8 . 1.425(2)
C1 C2 . 1.396(3)
C1 C6 . 1.399(3)
C1 C7 . 1.482(3)
C2 C3 . 1.383(3)
C3 C4 . 1.366(4)
C3 H3 . 0.9300
C4 C5 . 1.373(4)
C4 H4 . 0.9300
C5 C6 . 1.385(3)
C5 H5 . 0.9300
C7 H7 . 0.9300
C8 C9 . 1.384(3)
C8 C10 . 1.388(3)
C9 C10 3_666 1.379(3)
C9 H9 . 0.9300
C10 C9 3_666 1.379(3)
C10 H10 . 0.9300

loop_
_geom_hbond_atom_site_label_D
_geom_hbond_atom_site_label_H
_geom_hbond_atom_site_label_A
_geom_hbond_site_symmetry_A
_geom_hbond_distance_DH
_geom_hbond_distance_HA
_geom_hbond_distance_DA
_geom_hbond_angle_DHA
C7 H7 N1 1_455 0.93 2.50 3.414(3) 166

loop_
_geom_torsion_atom_site_label_1
_geom_torsion_atom_site_label_2
_geom_torsion_atom_site_label_3
_geom_torsion_atom_site_label_4
_geom_torsion_site_symmetry_4
_geom_torsion
C6 C1 C2 C3 . -0.9(3)
C7 C1 C2 C3 . 179.44(17)
C6 C1 C2 Cl1 . -178.49(13)
C7 C1 C2 Cl1 . 1.9(2)
C1 C2 C3 C4 . -0.1(3)
Cl1 C2 C3 C4 . 177.51(17)
C2 C3 C4 C5 . 1.1(3)
C3 C4 C5 C6 . -1.1(4)
C4 C5 C6 C1 . 0.0(3)
C4 C5 C6 Cl2 . 179.11(18)
C2 C1 C6 C5 . 0.9(3)
C7 C1 C6 C5 . -179.45(18)
C2 C1 C6 Cl2 . -178.13(14)
C7 C1 C6 Cl2 . 1.5(2)
C8 N1 C7 C1 . 174.81(16)
C2 C1 C7 N1 . -126.1(2)
C6 C1 C7 N1 . 54.3(3)
C7 N1 C8 C9 . 137.3(2)
C7 N1 C8 C10 . -45.8(3)
C10 C8 C9 C10 3_666 1.3(3)
N1 C8 C9 C10 3_666 178.32(17)
C9 C8 C10 C9 3_666 -1.2(3)
N1 C8 C10 C9 3_666 -178.13(17)
